data_7210895
loop_
_publ_author_name
'Ford, Samantha J.'
'McIntyre, Garry J.'
'Johnson, Mark R.'
'Evans, Ivana Radosavljevi\'c'

_publ_section_title
;
 Structure and dynamics studies of the short strong hydrogen bond in the
 3,5-dinitrobenzoic acid--nicotinic acid molecular complex
;
_journal_issue 37
_journal_name_full CrystEngComm
_journal_page_first 7576
_journal_paper_doi 10.1039/c3ce40874d
_journal_volume 15
_journal_year 2013
_chemical_formula_sum 'C13 H9 N3 O8'
_chemical_formula_weight 335.00
_chemical_name_systematic
; 
 ? 
;
_space_group_IT_number 14
_symmetry_space_group_name_Hall '-P 2yn'
_symmetry_space_group_name_H-M 'P 1 21/n 1'
_atom_sites_solution_hydrogens difmap
_atom_sites_solution_primary direct
_atom_sites_solution_secondary difmap
_audit_creation_method SHELXL-97
_cell_angle_alpha 90.00
_cell_angle_beta 102.641(8)
_cell_angle_gamma 90.00
_cell_formula_units_Z 4
_cell_length_a 14.061(6)
_cell_length_b 5.039(2)
_cell_length_c 19.598(8)
_cell_measurement_temperature 30
_cell_volume 1354.9(10)
_computing_cell_refinement LAUEGEN
_computing_data_collection VIVALDI
_computing_data_reduction 'INTEGRATE+, LAUE4'
_computing_structure_refinement 'SHELXL-97 (Sheldrick, 1997)'
_computing_structure_solution 'SHELXS-97 (Sheldrick, 1990)'
_diffrn_ambient_temperature 30.0(2)
_diffrn_detector_area_resol_mean 0.072
_diffrn_measured_fraction_theta_full 0.730
_diffrn_measured_fraction_theta_max 0.730
_diffrn_measurement_device_type 'VIVALDI cylindrical image-plate detector'
_diffrn_measurement_method Laue
_diffrn_radiation_monochromator N/A
_diffrn_radiation_probe neutron
_diffrn_radiation_source 'ILL HFR'
_diffrn_radiation_type 'thermal neutrons'
_diffrn_radiation_wavelength 'thermal neutron spectrum'
_diffrn_reflns_limit_h_max 19
_diffrn_reflns_limit_h_min -19
_diffrn_reflns_limit_k_max 6
_diffrn_reflns_limit_k_min -6
_diffrn_reflns_limit_l_max 27
_diffrn_reflns_limit_l_min -27
_diffrn_reflns_number 13847
_diffrn_reflns_theta_full 30.51
_diffrn_reflns_theta_max 72.0
_diffrn_reflns_theta_min 1.8
_exptl_absorpt_coefficient_mu 0.000
_exptl_crystal_density_diffrn 1.642
_exptl_crystal_density_method 'not measured'
_exptl_crystal_description prism
_exptl_crystal_F_000 509
_exptl_crystal_size_max 1.1
_exptl_crystal_size_mid 0.8
_exptl_crystal_size_min 0.5
_refine_diff_density_max 1.289
_refine_diff_density_min -1.342
_refine_diff_density_rms 0.312
_refine_ls_extinction_method none
_refine_ls_goodness_of_fit_ref 1.089
_refine_ls_hydrogen_treatment refall
_refine_ls_matrix_type full
_refine_ls_number_parameters 298
_refine_ls_number_reflns 3018
_refine_ls_number_restraints 0
_refine_ls_restrained_S_all 1.089
_refine_ls_R_factor_all 0.1958
_refine_ls_R_factor_gt 0.0877
_refine_ls_shift/su_max 0.001
_refine_ls_shift/su_mean 0.000
_refine_ls_structure_factor_coef Fsqd
_refine_ls_weighting_details 'calc w=1/[\s^2^(Fo^2^)+(0.0300P)^2^+0.0000P] where P=(Fo^2^+2Fc^2^)/3'
_refine_ls_weighting_scheme calc
_refine_ls_wR_factor_gt 0.1417
_refine_ls_wR_factor_ref 0.1666
_reflns_number_gt 1516
_reflns_number_total 3018
_reflns_threshold_expression >2sigma(I)
_cod_data_source_file c3ce40874d.txt
_cod_data_source_block 35dbna_30c
_cod_depositor_comments
;
The following automatic conversions were performed:

'_diffrn_ambient_temperature' value '30(.2)' was changed to '30.0(2)'
- precision was estimated.

Automatic conversion script
Id: cif_fix_values 1891 2012-01-12 08:04:46Z andrius 
;
_cod_original_sg_symbol_H-M P21/n
_cod_database_code 7210895

loop_
_symmetry_equiv_pos_as_xyz
'x, y, z'
'-x+1/2, y+1/2, -z+1/2'
'-x, -y, -z'
'x-1/2, -y-1/2, z-1/2'

loop_
_atom_site_label
_atom_site_type_symbol
_atom_site_fract_x
_atom_site_fract_y
_atom_site_fract_z
_atom_site_U_iso_or_equiv
_atom_site_adp_type
_atom_site_occupancy
_atom_site_symmetry_multiplicity
_atom_site_calc_flag
O1 O 0.4122(3) -0.0708(8) 0.35616(19) 0.0154(8) Uani 1 1 d
O2 O 0.4783(3) 0.2521(7) 0.4334(2) 0.0155(9) Uani 1 1 d
N1 N 0.21811(18) 0.6370(5) 0.40969(12) 0.0147(5) Uani 1 1 d
C1 C 0.4052(2) 0.1358(7) 0.38704(16) 0.0127(7) Uani 1 1 d
C2 C 0.3126(3) 0.2907(7) 0.37570(17) 0.0131(7) Uani 1 1 d
C3 C 0.2335(3) 0.2219(7) 0.32228(17) 0.0154(7) Uani 1 1 d
H1 H 0.2387(6) 0.0543(15) 0.2886(4) 0.0291(16) Uani 1 1 d
C4 C 0.1467(3) 0.3655(7) 0.31262(16) 0.0143(7) Uani 1 1 d
H2 H 0.0836(6) 0.3185(17) 0.2703(4) 0.0311(17) Uani 1 1 d
C5 C 0.1403(2) 0.5726(7) 0.35886(16) 0.0140(6) Uani 1 1 d
H3 H 0.0753(6) 0.6921(17) 0.3549(4) 0.0297(16) Uani 1 1 d
C6 C 0.3034(3) 0.5051(6) 0.41901(17) 0.0125(7) Uani 1 1 d
H4 H 0.3603(6) 0.5755(15) 0.4616(4) 0.0296(16) Uani 1 1 d
H9 H 0.5376(6) 0.1336(16) 0.4414(4) 0.0300(16) Uani 1 1 d
H8 H 0.2084(5) 0.8047(17) 0.4469(4) 0.0278(15) Uani 1 1 d
O3 O 0.3541(3) -0.0241(8) 0.5326(2) 0.0154(8) Uani 1 1 d
O4 O 0.1941(3) 0.0125(7) 0.4938(2) 0.0142(8) Uani 1 1 d
O5 O 0.5087(3) 0.6036(8) 0.7239(2) 0.0168(8) Uani 1 1 d
O6 O 0.4226(3) 0.9306(8) 0.7501(2) 0.0166(8) Uani 1 1 d
O7 O 0.0784(3) 0.9809(8) 0.6534(2) 0.0185(9) Uani 1 1 d
O8 O 0.0088(3) 0.6907(9) 0.5757(2) 0.0185(8) Uani 1 1 d
N2 N 0.0799(2) 0.7800(5) 0.61732(12) 0.0157(5) Uani 1 1 d
N3 N 0.4316(2) 0.7217(5) 0.71893(12) 0.0139(5) Uani 1 1 d
C7 C 0.2739(2) 0.0767(7) 0.53255(16) 0.0136(6) Uani 1 1 d
C8 C 0.2683(2) 0.3059(7) 0.58231(16) 0.0136(6) Uani 1 1 d
C9 C 0.1787(3) 0.4295(7) 0.57960(17) 0.0143(7) Uani 1 1 d
H5 H 0.1139(6) 0.3574(16) 0.5415(4) 0.0299(17) Uani 1 1 d
C10 C 0.1733(2) 0.6433(7) 0.62324(16) 0.0132(7) Uani 1 1 d
C11 C 0.2553(3) 0.7381(6) 0.67110(17) 0.0134(7) Uani 1 1 d
H6 H 0.2502(6) 0.9054(16) 0.7039(4) 0.0309(17) Uani 1 1 d
C12 C 0.3436(2) 0.6129(7) 0.67172(16) 0.0130(7) Uani 1 1 d
C13 C 0.3531(3) 0.3980(7) 0.62841(16) 0.0151(7) Uani 1 1 d
H7 H 0.4256(6) 0.3070(17) 0.6294(4) 0.0313(17) Uani 1 1 d

loop_
_atom_site_aniso_label
_atom_site_aniso_U_11
_atom_site_aniso_U_22
_atom_site_aniso_U_33
_atom_site_aniso_U_23
_atom_site_aniso_U_13
_atom_site_aniso_U_12
O1 0.021(2) 0.010(2) 0.0166(16) -0.0005(15) 0.0078(16) 0.0015(15)
O2 0.018(2) 0.014(2) 0.0163(18) -0.0029(14) 0.0073(17) -0.0017(13)
N1 0.0161(13) 0.0145(14) 0.0135(10) -0.0019(9) 0.0031(9) 0.0017(8)
C1 0.0157(18) 0.0113(18) 0.0126(13) 0.0018(12) 0.0065(13) 0.0017(11)
C2 0.0137(18) 0.0145(18) 0.0128(13) 0.0035(12) 0.0067(13) 0.0029(12)
C3 0.017(2) 0.016(2) 0.0138(14) -0.0011(12) 0.0043(14) -0.0009(12)
H1 0.043(5) 0.016(4) 0.030(3) -0.009(3) 0.012(3) 0.008(3)
C4 0.0173(18) 0.0133(19) 0.0129(13) -0.0038(12) 0.0048(13) -0.0004(12)
H2 0.032(5) 0.031(4) 0.024(3) -0.003(3) -0.009(3) -0.001(3)
C5 0.0170(18) 0.0128(18) 0.0135(14) -0.0016(13) 0.0066(13) 0.0026(13)
H3 0.020(4) 0.031(4) 0.039(4) 0.002(3) 0.008(3) 0.006(3)
C6 0.0098(19) 0.0161(19) 0.0107(14) -0.0032(12) 0.0003(13) -0.0003(11)
H4 0.031(4) 0.025(4) 0.027(3) -0.011(3) -0.007(3) -0.005(3)
H9 0.030(4) 0.026(4) 0.032(4) -0.005(3) 0.001(3) 0.002(3)
H8 0.025(4) 0.038(4) 0.020(3) -0.006(3) 0.006(3) 0.000(3)
O3 0.014(2) 0.016(2) 0.0163(16) -0.0042(14) 0.0043(15) 0.0030(13)
O4 0.013(2) 0.013(2) 0.0162(17) -0.0002(13) 0.0032(16) 0.0048(12)
O5 0.0147(19) 0.017(2) 0.0178(16) 0.0007(16) 0.0019(15) 0.0000(14)
O6 0.020(2) 0.014(2) 0.0164(17) -0.0007(16) 0.0040(15) -0.0014(15)
O7 0.020(2) 0.020(2) 0.0174(18) -0.0007(15) 0.0087(17) 0.0035(14)
O8 0.012(2) 0.021(2) 0.0217(18) -0.0071(17) 0.0021(16) -0.0007(16)
N2 0.0167(14) 0.0169(14) 0.0143(11) -0.0006(9) 0.0052(10) 0.0023(9)
N3 0.0171(14) 0.0136(13) 0.0117(9) -0.0002(9) 0.0047(9) 0.0002(8)
C7 0.0153(17) 0.0131(18) 0.0136(14) -0.0004(13) 0.0059(13) 0.0009(12)
C8 0.0140(18) 0.0139(17) 0.0137(14) -0.0026(13) 0.0047(13) 0.0009(12)
C9 0.0128(17) 0.0122(18) 0.0178(15) 0.0014(14) 0.0032(13) 0.0007(13)
H5 0.034(4) 0.033(5) 0.024(3) -0.007(3) 0.007(3) -0.006(3)
C10 0.0172(18) 0.0090(18) 0.0144(13) -0.0009(12) 0.0057(13) -0.0003(11)
C11 0.014(2) 0.014(2) 0.0125(13) -0.0007(12) 0.0025(13) 0.0003(11)
H6 0.045(5) 0.020(4) 0.027(3) -0.012(3) 0.008(3) 0.002(3)
C12 0.0108(17) 0.0161(19) 0.0129(13) -0.0003(12) 0.0042(12) 0.0009(11)
C13 0.0185(18) 0.0146(18) 0.0137(13) -0.0001(13) 0.0069(13) 0.0005(13)
H7 0.022(4) 0.032(4) 0.038(4) -0.001(3) 0.005(3) 0.012(3)

loop_
_atom_type_symbol
_atom_type_description
_atom_type_scat_dispersion_real
_atom_type_scat_dispersion_imag
_atom_type_scat_source
C C 0.0000 0.0000 'International Tables Vol C Tables 4.2.6.8 and 6.1.1.4'
H H 0.0000 0.0000 'International Tables Vol C Tables 4.2.6.8 and 6.1.1.4'
N N 0.0000 0.0000 'International Tables Vol C Tables 4.2.6.8 and 6.1.1.4'
O O 0.0000 0.0000 'International Tables Vol C Tables 4.2.6.8 and 6.1.1.4'

loop_
_geom_angle_atom_site_label_1
_geom_angle_atom_site_label_2
_geom_angle_atom_site_label_3
_geom_angle
C1 O2 H9 109.3(5)
C6 N1 C5 122.4(3)
C6 N1 H8 120.3(4)
C5 N1 H8 117.3(4)
O1 C1 O2 125.0(4)
O1 C1 C2 122.4(3)
O2 C1 C2 112.6(3)
C3 C2 C6 118.9(3)
C3 C2 C1 120.6(3)
C6 C2 C1 120.5(3)
C2 C3 C4 120.2(3)
C2 C3 H1 120.1(5)
C4 C3 H1 119.7(5)
C3 C4 C5 118.5(3)
C3 C4 H2 121.9(5)
C5 C4 H2 119.6(5)
N1 C5 C4 120.1(3)
N1 C5 H3 117.0(5)
C4 C5 H3 122.8(5)
N1 C6 C2 119.8(3)
N1 C6 H4 115.4(5)
C2 C6 H4 124.8(5)
O8 N2 O7 124.4(4)
O8 N2 C10 117.7(3)
O7 N2 C10 117.8(3)
O5 N3 O6 124.1(4)
O5 N3 C12 118.4(3)
O6 N3 C12 117.5(3)
O3 C7 O4 126.2(4)
O3 C7 C8 119.0(3)
O4 C7 C8 114.8(3)
C9 C8 C13 120.5(3)
C9 C8 C7 119.0(3)
C13 C8 C7 120.4(3)
C10 C9 C8 119.5(3)
C10 C9 H5 121.6(5)
C8 C9 H5 118.8(5)
C9 C10 C11 122.0(3)
C9 C10 N2 119.0(3)
C11 C10 N2 119.0(3)
C12 C11 C10 117.0(3)
C12 C11 H6 121.9(6)
C10 C11 H6 121.1(5)
C11 C12 C13 123.3(3)
C11 C12 N3 117.4(3)
C13 C12 N3 119.2(3)
C12 C13 C8 117.7(3)
C12 C13 H7 121.1(5)
C8 C13 H7 121.2(5)

loop_
_geom_bond_atom_site_label_1
_geom_bond_atom_site_label_2
_geom_bond_distance
O1 C1 1.219(5)
O2 C1 1.348(5)
O2 H9 1.010(10)
N1 C6 1.348(4)
N1 C5 1.348(4)
N1 H8 1.144(8)
C1 C2 1.492(5)
C2 C3 1.395(5)
C2 C6 1.397(5)
C3 C4 1.395(5)
C3 H1 1.085(8)
C4 C5 1.398(5)
C4 H2 1.099(8)
C5 H3 1.083(8)
C6 H4 1.082(7)
O3 C7 1.238(5)
O4 C7 1.251(6)
O5 N3 1.221(5)
O6 N3 1.237(4)
O7 N2 1.238(5)
O8 N2 1.228(5)
N2 C10 1.466(4)
N3 C12 1.480(4)
C7 C8 1.524(5)
C8 C9 1.397(5)
C8 C13 1.407(5)
C9 C10 1.388(5)
C9 H5 1.105(8)
C10 C11 1.402(5)
C11 C12 1.389(5)
C11 H6 1.072(8)
C12 C13 1.400(5)
C13 H7 1.115(9)
